data_8107190
loop_
_publ_author_name
'Jia, Guo-Kai'
'Yuan, Xian-You'

_publ_section_title
;
 Crystal structure of
 2-(2-hydroxy-5-nitrophenyl)-5-methyl-1,3-dioxane-5-carboxylic acid,
 C12H13N1O7
;
_journal_issue 4
_journal_name_full 'Zeitschrift f\"ur Kristallographie - New Crystal Structures'
_journal_page_first 693
_journal_page_last 694
_journal_paper_doi 10.1515/ncrs-2022-0198
_journal_volume 237
_journal_year 2022
_chemical_formula_moiety 'C12 H13 N O7'
_chemical_formula_sum 'C12 H13 N O7'
_chemical_formula_weight 283.23
_space_group_crystal_system monoclinic
_space_group_IT_number 14
_space_group_name_Hall '-P 2ybc'
_space_group_name_H-M_alt 'P 1 21/c 1'
_atom_sites_solution_hydrogens mixed
_cell_angle_alpha 90
_cell_angle_beta 99.607(6)
_cell_angle_gamma 90
_cell_formula_units_Z 4
_cell_length_a 11.416(7)
_cell_length_b 13.860(8)
_cell_length_c 8.215(5)
_cell_measurement_reflns_used 6299
_cell_measurement_temperature 293(2)
_cell_measurement_theta_max 27.14
_cell_measurement_theta_min 2.33
_cell_volume 1281.6(13)
_computing_molecular_graphics 'Olex2 (Dolomanov et al., 2009)'
_computing_publication_material 'Olex2 (Dolomanov et al., 2009)'
_computing_structure_refinement 'ShelXL (Sheldrick, 2015)'
_diffrn_ambient_temperature 293(2)
_diffrn_measured_fraction_theta_full 0.999
_diffrn_measured_fraction_theta_max 0.989
_diffrn_measurement_device_type 'Bruker APEX-II CCD'
_diffrn_measurement_method '\f and \w scans'
_diffrn_radiation_type MoK\a
_diffrn_radiation_wavelength 0.71073
_diffrn_reflns_av_R_equivalents 0.0250
_diffrn_reflns_av_unetI/netI 0.0155
_diffrn_reflns_Laue_measured_fraction_full 0.999
_diffrn_reflns_Laue_measured_fraction_max 0.989
_diffrn_reflns_limit_h_max 14
_diffrn_reflns_limit_h_min -14
_diffrn_reflns_limit_k_max 17
_diffrn_reflns_limit_k_min -17
_diffrn_reflns_limit_l_max 10
_diffrn_reflns_limit_l_min -10
_diffrn_reflns_number 14162
_diffrn_reflns_point_group_measured_fraction_full 0.999
_diffrn_reflns_point_group_measured_fraction_max 0.989
_diffrn_reflns_theta_full 25.242
_diffrn_reflns_theta_max 27.529
_diffrn_reflns_theta_min 1.809
_exptl_absorpt_coefficient_mu 0.123
_exptl_absorpt_correction_T_max 0.7456
_exptl_absorpt_correction_T_min 0.6998
_exptl_absorpt_correction_type multi-scan
_exptl_absorpt_process_details multi-scan
_exptl_crystal_colour colourless
_exptl_crystal_colour_primary colourless
_exptl_crystal_density_diffrn 1.468
_exptl_crystal_description block
_exptl_crystal_F_000 592
_exptl_crystal_size_max 0.34
_exptl_crystal_size_mid 0.28
_exptl_crystal_size_min 0.22
_refine_diff_density_max 0.178
_refine_diff_density_min -0.208
_refine_diff_density_rms 0.045
_refine_ls_extinction_coef .
_refine_ls_extinction_method none
_refine_ls_goodness_of_fit_ref 1.061
_refine_ls_hydrogen_treatment constr
_refine_ls_matrix_type full
_refine_ls_number_parameters 182
_refine_ls_number_reflns 2914
_refine_ls_number_restraints 0
_refine_ls_restrained_S_all 1.061
_refine_ls_R_factor_all 0.0513
_refine_ls_R_factor_gt 0.0433
_refine_ls_shift/su_max 0.000
_refine_ls_shift/su_mean 0.000
_refine_ls_structure_factor_coef Fsqd
_refine_ls_weighting_details 'w=1/[\s^2^(Fo^2^)+(0.0704P)^2^+0.2079P] where P=(Fo^2^+2Fc^2^)/3'
_refine_ls_weighting_scheme calc
_refine_ls_wR_factor_gt 0.1192
_refine_ls_wR_factor_ref 0.1274
_reflns_Friedel_coverage 0.000
_reflns_Friedel_fraction_full .
_reflns_Friedel_fraction_max .
_reflns_number_gt 2398
_reflns_number_total 2914
_reflns_threshold_expression 'I > 2\s(I)'
_cod_data_source_file suppl_j_ncrs-2022-0198_suppl.cif
_cod_data_source_block 1
_cod_database_code 8107190
_shelx_space_group_comment
;
The symmetry employed for this shelxl refinement is uniquely defined
by the following loop, which should always be used as a source of
symmetry information in preference to the above space-group names.
They are only intended as comments.
;
_olex2_refinement_description
;
1. Fixed Uiso
 At 1.2 times of:
  All C(H) groups, All C(H,H) groups
 At 1.5 times of:
  All C(H,H,H) groups, All O(H) groups
2.a Riding coordinates:
 O3(H3), O6(H6)
2.b Ternary CH refined with riding coordinates:
 C7(H7)
2.c Secondary CH2 refined with riding coordinates:
 C8(H8A,H8B), C10(H10A,H10B)
2.d Aromatic/amide H refined with riding coordinates:
 C2(H2), C3(H3A), C6(H6A)
2.e Idealised Me refined as rotating group:
 C12(H12A,H12B,H12C)
;
_olex2_submission_special_instructions 'No special instructions were received'

loop_
_space_group_symop_operation_xyz
'x, y, z'
'-x, y+1/2, -z+1/2'
'-x, -y, -z'
'x, -y-1/2, z-1/2'

loop_
_atom_site_label
_atom_site_type_symbol
_atom_site_fract_x
_atom_site_fract_y
_atom_site_fract_z
_atom_site_U_iso_or_equiv
_atom_site_adp_type
_atom_site_occupancy
_atom_site_site_symmetry_order
_atom_site_calc_flag
_atom_site_refinement_flags_posn
_atom_site_refinement_flags_adp
_atom_site_refinement_flags_occupancy
_atom_site_disorder_assembly
_atom_site_disorder_group
O1 O 0.58191(13) 0.30364(13) 0.7947(2) 0.0993(5) Uani 1 1 d . . . . .
O2 O 0.54109(17) 0.44214(14) 0.6758(2) 0.1105(6) Uani 1 1 d . . . . .
O3 O 0.11564(10) 0.20329(8) 0.31684(14) 0.0647(3) Uani 1 1 d . . . . .
H3 H 0.108172 0.145684 0.335370 0.097 Uiso 1 1 d R . . . .
O4 O 0.31722(8) 0.03745(7) 0.35140(11) 0.0458(2) Uani 1 1 d . . . . .
O5 O 0.16717(8) 0.04511(6) 0.51097(11) 0.0434(2) Uani 1 1 d . . . . .
O6 O 0.12798(11) -0.08050(9) 0.04965(13) 0.0709(4) Uani 1 1 d . . . . .
H6 H 0.081009 -0.056507 -0.025933 0.106 Uiso 1 1 d R . . . .
O7 O 0.01778(9) -0.00054(8) 0.20123(12) 0.0571(3) Uani 1 1 d . . . . .
N1 N 0.51989(14) 0.35610(14) 0.6939(2) 0.0754(5) Uani 1 1 d . . . . .
C1 C 0.41435(13) 0.31572(12) 0.59467(18) 0.0558(4) Uani 1 1 d . . . . .
C2 C 0.33457(16) 0.37544(11) 0.49927(19) 0.0598(4) Uani 1 1 d . . . . .
H2 H 0.348221 0.441528 0.496564 0.072 Uiso 1 1 calc R . . . .
C3 C 0.23443(15) 0.33581(11) 0.40811(19) 0.0566(4) Uani 1 1 d . . . . .
H3A H 0.179024 0.375372 0.344279 0.068 Uiso 1 1 calc R . . . .
C4 C 0.21547(12) 0.23684(10) 0.41077(16) 0.0476(3) Uani 1 1 d . . . . .
C5 C 0.29839(11) 0.17674(10) 0.50589(15) 0.0430(3) Uani 1 1 d . . . . .
C6 C 0.39753(12) 0.21735(11) 0.59948(17) 0.0496(3) Uani 1 1 d . . . . .
H6A H 0.452740 0.178638 0.665472 0.060 Uiso 1 1 calc R . . . .
C7 C 0.28636(11) 0.06913(10) 0.50181(15) 0.0424(3) Uani 1 1 d . . . . .
H7 H 0.339899 0.040476 0.594925 0.051 Uiso 1 1 calc R . . . .
C8 C 0.30764(12) -0.06515(10) 0.33490(17) 0.0472(3) Uani 1 1 d . . . . .
H8A H 0.361023 -0.095886 0.424110 0.057 Uiso 1 1 calc R . . . .
H8B H 0.330449 -0.084929 0.231327 0.057 Uiso 1 1 calc R . . . .
C9 C 0.18072(12) -0.09671(9) 0.33940(16) 0.0452(3) Uani 1 1 d . . . . .
C10 C 0.14764(12) -0.05691(9) 0.49816(16) 0.0461(3) Uani 1 1 d . . . . .
H10A H 0.064641 -0.070576 0.500797 0.055 Uiso 1 1 calc R . . . .
H10B H 0.194873 -0.088757 0.591978 0.055 Uiso 1 1 calc R . . . .
C11 C 0.10011(12) -0.05399(9) 0.19081(16) 0.0451(3) Uani 1 1 d . . . . .
C12 C 0.17036(16) -0.20683(10) 0.3366(2) 0.0616(4) Uani 1 1 d . . . . .
H12A H 0.089801 -0.225016 0.340967 0.092 Uiso 1 1 calc GR . . . .
H12B H 0.221967 -0.233300 0.430164 0.092 Uiso 1 1 calc GR . . . .
H12C H 0.192799 -0.231242 0.236832 0.092 Uiso 1 1 calc GR . . . .

loop_
_atom_site_aniso_label
_atom_site_aniso_U_11
_atom_site_aniso_U_22
_atom_site_aniso_U_33
_atom_site_aniso_U_23
_atom_site_aniso_U_13
_atom_site_aniso_U_12
O1 0.0658(8) 0.1193(13) 0.1021(11) -0.0327(10) -0.0165(8) -0.0182(8)
O2 0.1231(14) 0.1142(13) 0.0923(10) -0.0180(9) 0.0127(9) -0.0760(11)
O3 0.0569(6) 0.0536(6) 0.0729(7) 0.0053(5) -0.0202(5) 0.0011(5)
O4 0.0453(5) 0.0463(5) 0.0469(5) 0.0010(4) 0.0108(4) 0.0039(4)
O5 0.0418(5) 0.0454(5) 0.0428(5) -0.0009(4) 0.0069(4) -0.0002(4)
O6 0.0832(8) 0.0822(8) 0.0427(5) -0.0056(5) -0.0026(5) 0.0343(6)
O7 0.0545(6) 0.0673(7) 0.0460(5) -0.0013(4) -0.0020(4) 0.0158(5)
N1 0.0656(9) 0.0946(12) 0.0667(9) -0.0254(8) 0.0133(7) -0.0350(8)
C1 0.0525(8) 0.0680(9) 0.0486(7) -0.0171(7) 0.0136(6) -0.0184(7)
C2 0.0745(10) 0.0502(8) 0.0581(8) -0.0102(6) 0.0210(8) -0.0129(7)
C3 0.0656(9) 0.0483(8) 0.0558(8) 0.0003(6) 0.0100(7) 0.0032(6)
C4 0.0466(7) 0.0493(7) 0.0453(7) -0.0018(5) 0.0029(5) 0.0002(5)
C5 0.0397(6) 0.0500(7) 0.0386(6) -0.0023(5) 0.0048(5) -0.0009(5)
C6 0.0412(6) 0.0625(8) 0.0445(7) -0.0076(6) 0.0051(5) -0.0037(6)
C7 0.0377(6) 0.0492(7) 0.0381(6) 0.0011(5) 0.0001(5) 0.0026(5)
C8 0.0474(7) 0.0463(7) 0.0472(7) 0.0010(5) 0.0055(5) 0.0101(5)
C9 0.0500(7) 0.0398(6) 0.0435(6) 0.0031(5) 0.0008(5) 0.0044(5)
C10 0.0490(7) 0.0444(7) 0.0439(7) 0.0061(5) 0.0049(5) -0.0010(5)
C11 0.0480(7) 0.0412(6) 0.0431(6) -0.0018(5) -0.0007(5) 0.0010(5)
C12 0.0732(10) 0.0418(8) 0.0662(9) 0.0034(6) 0.0011(8) 0.0027(7)

loop_
_atom_type_symbol
_atom_type_description
_atom_type_scat_dispersion_real
_atom_type_scat_dispersion_imag
_atom_type_scat_source
C C 0.0033 0.0016 'International Tables Vol C Tables 4.2.6.8 and 6.1.1.4'
H H 0.0000 0.0000 'International Tables Vol C Tables 4.2.6.8 and 6.1.1.4'
N N 0.0061 0.0033 'International Tables Vol C Tables 4.2.6.8 and 6.1.1.4'
O O 0.0106 0.0060 'International Tables Vol C Tables 4.2.6.8 and 6.1.1.4'

loop_
_geom_angle_atom_site_label_1
_geom_angle_atom_site_label_2
_geom_angle_atom_site_label_3
_geom_angle
_geom_angle_site_symmetry_1
_geom_angle_site_symmetry_3
C4 O3 H3 109.5 . .
C7 O4 C8 111.47(10) . .
C7 O5 C10 111.57(10) . .
C11 O6 H6 109.5 . .
O1 N1 C1 118.70(17) . .
O2 N1 O1 123.38(16) . .
O2 N1 C1 117.89(19) . .
C2 C1 N1 119.83(16) . .
C2 C1 C6 121.98(14) . .
C6 C1 N1 118.19(16) . .
C1 C2 H2 120.6 . .
C3 C2 C1 118.83(15) . .
C3 C2 H2 120.6 . .
C2 C3 H3A 119.9 . .
C2 C3 C4 120.28(15) . .
C4 C3 H3A 119.9 . .
O3 C4 C3 116.78(13) . .
O3 C4 C5 122.92(13) . .
C3 C4 C5 120.29(13) . .
C4 C5 C7 122.00(12) . .
C6 C5 C4 119.02(13) . .
C6 C5 C7 118.89(12) . .
C1 C6 H6A 120.2 . .
C5 C6 C1 119.57(14) . .
C5 C6 H6A 120.2 . .
O4 C7 O5 110.88(10) . .
O4 C7 C5 107.11(10) . .
O4 C7 H7 110.1 . .
O5 C7 C5 108.58(10) . .
O5 C7 H7 110.1 . .
C5 C7 H7 110.1 . .
O4 C8 H8A 109.7 . .
O4 C8 H8B 109.7 . .
O4 C8 C9 109.99(10) . .
H8A C8 H8B 108.2 . .
C9 C8 H8A 109.7 . .
C9 C8 H8B 109.7 . .
C8 C9 C10 106.90(11) . .
C8 C9 C11 108.67(11) . .
C8 C9 C12 110.99(12) . .
C10 C9 C11 110.09(12) . .
C10 C9 C12 110.18(12) . .
C11 C9 C12 109.95(11) . .
O5 C10 C9 111.30(10) . .
O5 C10 H10A 109.4 . .
O5 C10 H10B 109.4 . .
C9 C10 H10A 109.4 . .
C9 C10 H10B 109.4 . .
H10A C10 H10B 108.0 . .
O6 C11 C9 113.51(12) . .
O7 C11 O6 122.82(12) . .
O7 C11 C9 123.66(12) . .
C9 C12 H12A 109.5 . .
C9 C12 H12B 109.5 . .
C9 C12 H12C 109.5 . .
H12A C12 H12B 109.5 . .
H12A C12 H12C 109.5 . .
H12B C12 H12C 109.5 . .

loop_
_geom_bond_atom_site_label_1
_geom_bond_atom_site_label_2
_geom_bond_distance
_geom_bond_site_symmetry_2
O1 N1 1.233(2) .
O2 N1 1.231(2) .
O3 H3 0.8200 .
O3 C4 1.3479(17) .
O4 C7 1.4104(17) .
O4 C8 1.4309(18) .
O5 C7 1.4150(17) .
O5 C10 1.4326(18) .
O6 H6 0.8200 .
O6 C11 1.3054(18) .
O7 C11 1.2111(17) .
N1 C1 1.450(2) .
C1 C2 1.375(2) .
C1 C6 1.378(2) .
C2 H2 0.9300 .
C2 C3 1.372(2) .
C3 H3A 0.9300 .
C3 C4 1.389(2) .
C4 C5 1.3978(19) .
C5 C6 1.3778(19) .
C5 C7 1.498(2) .
C6 H6A 0.9300 .
C7 H7 0.9800 .
C8 H8A 0.9700 .
C8 H8B 0.9700 .
C8 C9 1.520(2) .
C9 C10 1.521(2) .
C9 C11 1.5206(19) .
C9 C12 1.531(2) .
C10 H10A 0.9700 .
C10 H10B 0.9700 .
C12 H12A 0.9600 .
C12 H12B 0.9600 .
C12 H12C 0.9600 .

loop_
_geom_torsion_atom_site_label_1
_geom_torsion_atom_site_label_2
_geom_torsion_atom_site_label_3
_geom_torsion_atom_site_label_4
_geom_torsion
_geom_torsion_site_symmetry_1
_geom_torsion_site_symmetry_2
_geom_torsion_site_symmetry_3
_geom_torsion_site_symmetry_4
O1 N1 C1 C2 170.49(16) . . . .
O1 N1 C1 C6 -9.6(2) . . . .
O2 N1 C1 C2 -7.6(2) . . . .
O2 N1 C1 C6 172.33(16) . . . .
O3 C4 C5 C6 -179.42(13) . . . .
O3 C4 C5 C7 4.1(2) . . . .
O4 C8 C9 C10 -55.05(13) . . . .
O4 C8 C9 C11 63.74(13) . . . .
O4 C8 C9 C12 -175.24(11) . . . .
N1 C1 C2 C3 -179.09(13) . . . .
N1 C1 C6 C5 -179.67(12) . . . .
C1 C2 C3 C4 -1.0(2) . . . .
C2 C1 C6 C5 0.3(2) . . . .
C2 C3 C4 O3 -179.40(14) . . . .
C2 C3 C4 C5 -0.2(2) . . . .
C3 C4 C5 C6 1.4(2) . . . .
C3 C4 C5 C7 -175.01(12) . . . .
C4 C5 C6 C1 -1.47(19) . . . .
C4 C5 C7 O4 74.60(15) . . . .
C4 C5 C7 O5 -45.20(16) . . . .
C6 C1 C2 C3 1.0(2) . . . .
C6 C5 C7 O4 -101.86(13) . . . .
C6 C5 C7 O5 138.35(12) . . . .
C7 O4 C8 C9 60.15(13) . . . .
C7 O5 C10 C9 -56.96(13) . . . .
C7 C5 C6 C1 175.09(12) . . . .
C8 O4 C7 O5 -61.25(13) . . . .
C8 O4 C7 C5 -179.56(9) . . . .
C8 C9 C10 O5 53.91(13) . . . .
C8 C9 C11 O6 59.34(16) . . . .
C8 C9 C11 O7 -120.69(15) . . . .
C10 O5 C7 O4 59.26(13) . . . .
C10 O5 C7 C5 176.68(9) . . . .
C10 C9 C11 O6 176.11(12) . . . .
C10 C9 C11 O7 -3.93(19) . . . .
C11 C9 C10 O5 -63.96(14) . . . .
C12 C9 C10 O5 174.61(11) . . . .
C12 C9 C11 O6 -62.32(17) . . . .
C12 C9 C11 O7 117.65(16) . . . .
